data_7215356
loop_
_publ_author_name
'Gu\'nka, Piotr A.'
'Dranka, Maciej'
'Zachara, Janusz'

_publ_section_title
;
 Supramolecular structure of ammonium polyoxoarsenates(iii)
;
_journal_issue 20
_journal_name_full CrystEngComm
_journal_page_first 6163
_journal_paper_doi 10.1039/c1ce05158j
_journal_volume 13
_journal_year 2011
_chemical_formula_moiety 'C7 H10 N, As O2'
_chemical_formula_sum 'C7 H10 As N O2'
_chemical_formula_weight 215.08
_chemical_name_systematic
;
benzylammonium metaarsenate(III)
;
_space_group_IT_number 14
_symmetry_cell_setting monoclinic
_symmetry_Int_Tables_number 14
_symmetry_space_group_name_Hall '-P 2ybc'
_symmetry_space_group_name_H-M 'P 1 21/c 1'
_atom_sites_solution_hydrogens geom
_atom_sites_solution_primary direct
_atom_sites_solution_secondary difmap
_audit_creation_method SHELXL-97
_cell_angle_alpha 90.00
_cell_angle_beta 112.001(6)
_cell_angle_gamma 90.00
_cell_formula_units_Z 4
_cell_length_a 15.4872(9)
_cell_length_b 4.63256(13)
_cell_length_c 12.4361(6)
_cell_measurement_reflns_used 2647
_cell_measurement_temperature 100(2)
_cell_measurement_theta_max 29.2952
_cell_measurement_theta_min 3.2711
_cell_volume 827.26(8)
_computing_cell_refinement 'CrysAlisPro (Oxford Diffraction Ltd. 2009)'
_computing_data_collection 'CrysAlisPro (Oxford Diffraction Ltd. 2009)'
_computing_data_reduction 'CrysAlisPro (Oxford Diffraction Ltd. 2009)'
_computing_molecular_graphics 'Diamond v3.2 (Brandenburg, 2010)'
_computing_publication_material
;
SHELXL-97 (Sheldrick, 1997)
PLATON, A.L.Spek (2010), Utrecht Univ., Utrecht, The Netherlands
;
_computing_structure_refinement 'SHELXL-97 (Sheldrick, 1997)'
_computing_structure_solution 'SHELXS-97 (Sheldrick, 1990)'
_diffrn_ambient_temperature 100(2)
_diffrn_detector_area_resol_mean 10.3347
_diffrn_measured_fraction_theta_full 0.998
_diffrn_measured_fraction_theta_max 0.998
_diffrn_measurement_device '\k-geometry diffractometer'
_diffrn_measurement_device_type 'Xcalibur, Atlas, Gemini ultra'
_diffrn_measurement_method 'area detector \w scans'
_diffrn_radiation_monochromator graphite
_diffrn_radiation_source 'fine-focus sealed tube'
_diffrn_radiation_type MoK\a
_diffrn_radiation_wavelength 0.71073
_diffrn_reflns_av_R_equivalents 0.0807
_diffrn_reflns_av_sigmaI/netI 0.1440
_diffrn_reflns_limit_h_max 18
_diffrn_reflns_limit_h_min -18
_diffrn_reflns_limit_k_max 5
_diffrn_reflns_limit_k_min -5
_diffrn_reflns_limit_l_max 14
_diffrn_reflns_limit_l_min -14
_diffrn_reflns_number 7047
_diffrn_reflns_theta_full 24.99
_diffrn_reflns_theta_max 24.99
_diffrn_reflns_theta_min 3.28
_diffrn_standards_number 0
_exptl_absorpt_coefficient_mu 4.057
_exptl_absorpt_correction_T_max 0.962
_exptl_absorpt_correction_T_min 0.484
_exptl_absorpt_correction_type analytical
_exptl_absorpt_process_details
;
CrysAlisPro (Oxford Diffraction Ltd., 2010)
Analytical numeric absorption correction using a multifaceted crystal
model based on expressions derived by R.C. Clark & J.S. Reid.
(Clark, R. C. & Reid, J. S. (1995). Acta Cryst. A51, 887-897)
;
_exptl_crystal_colour colourless
_exptl_crystal_density_diffrn 1.727
_exptl_crystal_density_method 'not measured'
_exptl_crystal_description platelet
_exptl_crystal_F_000 432
_exptl_crystal_size_max 0.41
_exptl_crystal_size_mid 0.09
_exptl_crystal_size_min 0.01
_refine_diff_density_max 1.507
_refine_diff_density_min -0.762
_refine_diff_density_rms 0.153
_refine_ls_extinction_method none
_refine_ls_goodness_of_fit_ref 0.911
_refine_ls_hydrogen_treatment refxyz
_refine_ls_matrix_type full
_refine_ls_number_parameters 101
_refine_ls_number_reflns 1463
_refine_ls_number_restraints 0
_refine_ls_restrained_S_all 0.911
_refine_ls_R_factor_all 0.0715
_refine_ls_R_factor_gt 0.0410
_refine_ls_shift/su_max 0.000
_refine_ls_shift/su_mean 0.000
_refine_ls_structure_factor_coef Fsqd
_refine_ls_weighting_details 'calc w=1/[\s^2^(Fo^2^)+(0.0462P)^2^+0.0000P] where P=(Fo^2^+2Fc^2^)/3'
_refine_ls_weighting_scheme calc
_refine_ls_wR_factor_gt 0.0822
_refine_ls_wR_factor_ref 0.0878
_reflns_number_gt 981
_reflns_number_total 1463
_reflns_threshold_expression I>2\s(I)
_cod_data_source_file c1ce05158j.txt
_cod_data_source_block bznsh
_cod_original_cell_volume 827.26(7)
_cod_original_sg_symbol_Hall -P_2ybc
_cod_database_code 7215356

loop_
_symmetry_equiv_pos_as_xyz
'x, y, z'
'-x, y+1/2, -z+1/2'
'-x, -y, -z'
'x, -y+1/2, z+1/2'

loop_
_atom_site_label
_atom_site_type_symbol
_atom_site_fract_x
_atom_site_fract_y
_atom_site_fract_z
_atom_site_U_iso_or_equiv
_atom_site_adp_type
_atom_site_occupancy
_atom_site_symmetry_multiplicity
_atom_site_calc_flag
_atom_site_refinement_flags
As1 As 0.42509(4) 0.77377(9) 0.69945(5) 0.01280(19) Uani 1 1 d .
O1 O 0.4211(2) 0.7370(7) 0.5616(3) 0.0149(8) Uani 1 1 d .
O2 O 0.5444(2) 0.6543(7) 0.7775(3) 0.0172(9) Uani 1 1 d .
N1 N 0.3945(3) 0.2430(9) 0.4428(3) 0.0128(9) Uani 1 1 d .
H1A H 0.4401 0.2404 0.4133 0.019 Uiso 1 1 calc R
H1B H 0.3982 0.0801 0.4852 0.019 Uiso 1 1 calc R
H1C H 0.4018 0.4006 0.4890 0.019 Uiso 1 1 calc R
C7 C 0.3020(3) 0.2555(11) 0.3463(4) 0.0170(11) Uani 1 1 d .
H7A H 0.3049 0.1496 0.2785 0.020 Uiso 1 1 calc R
H7B H 0.2862 0.4591 0.3230 0.020 Uiso 1 1 calc R
C1 C 0.2270(4) 0.1259(10) 0.3807(5) 0.0155(12) Uani 1 1 d .
C2 C 0.1638(4) -0.0649(11) 0.3060(6) 0.0272(15) Uani 1 1 d .
H2 H 0.1669 -0.1083 0.2329 0.033 Uiso 1 1 calc R
C3 C 0.0955(4) -0.1936(12) 0.3385(6) 0.0344(17) Uani 1 1 d .
H3 H 0.0527 -0.3267 0.2879 0.041 Uiso 1 1 calc R
C4 C 0.0903(4) -0.1277(13) 0.4428(6) 0.0349(17) Uani 1 1 d .
H4 H 0.0439 -0.2164 0.4645 0.042 Uiso 1 1 calc R
C5 C 0.1513(4) 0.0653(12) 0.5171(6) 0.0306(16) Uani 1 1 d .
H5 H 0.1469 0.1121 0.5892 0.037 Uiso 1 1 calc R
C6 C 0.2196(4) 0.1906(11) 0.4851(5) 0.0206(13) Uani 1 1 d .
H6 H 0.2620 0.3237 0.5362 0.025 Uiso 1 1 calc R

loop_
_atom_site_aniso_label
_atom_site_aniso_U_11
_atom_site_aniso_U_22
_atom_site_aniso_U_33
_atom_site_aniso_U_23
_atom_site_aniso_U_13
_atom_site_aniso_U_12
As1 0.0230(3) 0.0037(2) 0.0148(3) -0.0010(3) 0.0106(2) -0.0010(3)
O1 0.026(2) 0.0082(16) 0.0133(18) 0.0018(16) 0.0103(16) 0.0019(17)
O2 0.027(2) 0.0058(15) 0.017(2) -0.0019(14) 0.0055(17) -0.0048(15)
N1 0.021(2) 0.0053(18) 0.017(2) -0.0034(19) 0.0125(19) -0.001(2)
C7 0.025(3) 0.011(2) 0.015(3) -0.004(3) 0.007(2) 0.003(3)
C1 0.018(3) 0.007(2) 0.022(3) 0.001(2) 0.008(3) 0.005(2)
C2 0.030(4) 0.016(3) 0.030(4) 0.004(3) 0.005(3) 0.008(3)
C3 0.022(4) 0.013(3) 0.058(5) 0.002(3) 0.003(3) -0.001(3)
C4 0.021(4) 0.029(3) 0.059(5) 0.018(3) 0.020(4) 0.008(3)
C5 0.027(4) 0.028(3) 0.040(4) 0.004(3) 0.017(3) 0.001(3)
C6 0.019(3) 0.017(3) 0.026(3) 0.001(3) 0.008(3) 0.000(2)

loop_
_atom_type_symbol
_atom_type_description
_atom_type_scat_dispersion_real
_atom_type_scat_dispersion_imag
_atom_type_scat_source
C C 0.0033 0.0016 'International Tables Vol C Tables 4.2.6.8 and 6.1.1.4'
H H 0.0000 0.0000 'International Tables Vol C Tables 4.2.6.8 and 6.1.1.4'
N N 0.0061 0.0033 'International Tables Vol C Tables 4.2.6.8 and 6.1.1.4'
O O 0.0106 0.0060 'International Tables Vol C Tables 4.2.6.8 and 6.1.1.4'
As As 0.0499 2.0058 'International Tables Vol C Tables 4.2.6.8 and 6.1.1.4'

loop_
_exptl_crystal_face_index_h
_exptl_crystal_face_index_k
_exptl_crystal_face_index_l
_exptl_crystal_face_perp_dist
0 0 -1 0.0394
-1 1 2 0.1540
-1 0 0 0.0020
1 0 0 0.0074
1 -1 -2 0.1829
0 0 1 0.0412
0 1 0 0.1868
0 -1 0 0.2220

loop_
_geom_angle_atom_site_label_1
_geom_angle_atom_site_label_2
_geom_angle_atom_site_label_3
_geom_angle
_geom_angle_site_symmetry_1
_geom_angle_site_symmetry_3
O1 As1 O2 98.82(16) . .
O1 As1 O2 99.50(16) . 2_656
O2 As1 O2 93.36(11) 2_656 .
As1 O2 As1 122.00(18) 2_646 .
N1 C7 C1 111.6(4) . .
C6 C1 C2 118.9(5) . .
C6 C1 C7 121.8(5) . .
C2 C1 C7 119.3(5) . .
C1 C2 C3 119.9(6) . .
C4 C3 C2 120.0(6) . .
C3 C4 C5 120.9(6) . .
C4 C5 C6 119.0(6) . .
C1 C6 C5 121.3(5) . .

loop_
_geom_bond_atom_site_label_1
_geom_bond_atom_site_label_2
_geom_bond_distance
_geom_bond_site_symmetry_2
As1 O1 1.701(3) .
As1 O2 1.822(4) .
As1 O2 1.820(3) 2_656
N1 C7 1.486(6) .
C7 C1 1.505(7) .
C1 C6 1.379(8) .
C1 C2 1.386(8) .
C2 C3 1.400(9) .
C3 C4 1.364(9) .
C4 C5 1.375(9) .
C5 C6 1.388(8) .

loop_
_geom_hbond_atom_site_label_D
_geom_hbond_atom_site_label_H
_geom_hbond_atom_site_label_A
_geom_hbond_distance_DH
_geom_hbond_distance_HA
_geom_hbond_distance_DA
_geom_hbond_angle_DHA
_geom_hbond_site_symmetry_A
_geom_hbond_publ_flag
N1 H1C O1 0.9100 1.7700 2.671(5) 171.00 . yes
N1 H1B O1 0.9100 1.8200 2.719(5) 170.00 1_545 yes
N1 H1A O1 0.9100 2.0600 2.878(6) 150.00 3_666 yes
N1 H1A O2 0.9100 2.5200 3.251(5) 138.00 3_666 yes
